data_7220034
loop_
_publ_author_name
'Xu, Guohai'
'Xie, Min'
'Li, Xiaokang'
'Shi, Wenjie'
'Yu, Hui'
'Hu, Yinhui'
'Xun, Xiaochen'
'Xie, Yongrong'

_publ_section_title
;
 Four binuclear coordination polymers with a 63net and self-assembly of 2D
 63topology into different supramolecular networks using unit--unit
 H-bonds
;
_journal_issue 19
_journal_name_full CrystEngComm
_journal_page_first 3677
_journal_paper_doi 10.1039/C5CE00264H
_journal_volume 17
_journal_year 2015
_chemical_formula_moiety 'C25 H27 Co2 N O10'
_chemical_formula_sum 'C25 H27 Co2 N O10'
_chemical_formula_weight 619.34
_chemical_melting_point ?
_chemical_name_systematic
;
 ?
;
_space_group_IT_number 2
_symmetry_cell_setting triclinic
_symmetry_space_group_name_Hall '-P 1'
_symmetry_space_group_name_H-M 'P -1'
_atom_sites_solution_hydrogens geom
_atom_sites_solution_primary direct
_atom_sites_solution_secondary difmap
_audit_creation_method SHELXL-97
_audit_update_record
;
2015-02-04 deposited with the CCDC.
2015-03-30 downloaded from the CCDC.
;
_cell_angle_alpha 108.4540(10)
_cell_angle_beta 96.560(2)
_cell_angle_gamma 92.829(2)
_cell_formula_units_Z 2
_cell_length_a 10.1815(11)
_cell_length_b 11.5501(12)
_cell_length_c 11.6759(12)
_cell_measurement_temperature 298(2)
_cell_measurement_theta_max 26.1
_cell_measurement_theta_min 1.9
_cell_volume 1288.6(2)
_computing_cell_refinement 'SAINT (Bruker, 1999)'
_computing_data_collection 'SMART (Bruker, 1997)'
_computing_data_reduction 'SAINT (Bruker, 1999)'
_computing_molecular_graphics 'SHELXTL-PLUS (Sheldrick, 1990)'
_computing_publication_material SHELXL-97
_computing_structure_refinement 'SHELXL-97 (Sheldrick, 1997)'
_computing_structure_solution 'SHELXS-97(Sheldrick, 1997)'
_diffrn_ambient_temperature 298(2)
_diffrn_measured_fraction_theta_full 0.993
_diffrn_measured_fraction_theta_max 0.986
_diffrn_measurement_device_type 'Bruker SMART APEX CCD'
_diffrn_measurement_method '\w scan'
_diffrn_radiation_monochromator graphite
_diffrn_radiation_source 'fine-focus sealed tube'
_diffrn_radiation_type MoK\a
_diffrn_radiation_wavelength 0.71073
_diffrn_reflns_av_R_equivalents 0.0137
_diffrn_reflns_av_sigmaI/netI 0.0288
_diffrn_reflns_limit_h_max 12
_diffrn_reflns_limit_h_min -12
_diffrn_reflns_limit_k_max 14
_diffrn_reflns_limit_k_min -11
_diffrn_reflns_limit_l_max 14
_diffrn_reflns_limit_l_min -14
_diffrn_reflns_number 7237
_diffrn_reflns_theta_full 25.00
_diffrn_reflns_theta_max 26.08
_diffrn_reflns_theta_min 1.86
_exptl_absorpt_coefficient_mu 1.346
_exptl_absorpt_correction_T_max 0.8135
_exptl_absorpt_correction_T_min 0.7384
_exptl_absorpt_correction_type multi-scan
_exptl_absorpt_process_details 'SADABS (Sheldrick, 1996)'
_exptl_crystal_colour pink
_exptl_crystal_density_diffrn 1.596
_exptl_crystal_density_method 'not measured'
_exptl_crystal_description block
_exptl_crystal_F_000 636
_exptl_crystal_recrystallization_method Solvothermal
_exptl_crystal_size_max 0.24
_exptl_crystal_size_mid 0.20
_exptl_crystal_size_min 0.16
_refine_diff_density_max 1.182
_refine_diff_density_min -0.573
_refine_diff_density_rms 0.072
_refine_ls_extinction_method none
_refine_ls_goodness_of_fit_ref 1.036
_refine_ls_hydrogen_treatment mixed
_refine_ls_matrix_type full
_refine_ls_number_parameters 349
_refine_ls_number_reflns 5045
_refine_ls_number_restraints 3
_refine_ls_restrained_S_all 1.042
_refine_ls_R_factor_all 0.0497
_refine_ls_R_factor_gt 0.0406
_refine_ls_shift/su_max 0.000
_refine_ls_shift/su_mean 0.000
_refine_ls_structure_factor_coef Fsqd
_refine_ls_weighting_details 'calc w=1/[\s^2^(Fo^2^)+(0.0556P)^2^+1.4422P] where P=(Fo^2^+2Fc^2^)/3'
_refine_ls_weighting_scheme calc
_refine_ls_wR_factor_gt 0.1043
_refine_ls_wR_factor_ref 0.1105
_reflns_number_gt 4224
_reflns_number_total 5045
_reflns_threshold_expression >2sigma(I)
_cod_data_source_file c5ce00264h2.cif
_cod_data_source_block compound2
_cod_depositor_comments
;
The following automatic conversions were performed:

'_chemical_melting_point' value 'not measured' was changed to '?' -
the value is undefined or not given.

'_symmetry_cell_setting' value 'Triclinic' changed to 'triclinic'
according to
/usr/data/users/saulius/crontab/automatic-downloads/rss-feeds/RSC/lib/dictionaries/cif_core.dic
dictionary named 'cif_core.dic' version 2.4.2 from 2011-04-26.

Automatic conversion script
Id: cif_fix_values 3143 2015-03-26 13:38:13Z robertas 

 Adding full bibliography for 7220033--7220036.cif.
;
_cod_original_sg_symbol_H-M p-1
_cod_database_code 7220034

loop_
_symmetry_equiv_pos_as_xyz
'x, y, z'
'-x, -y, -z'

loop_
_atom_site_label
_atom_site_type_symbol
_atom_site_fract_x
_atom_site_fract_y
_atom_site_fract_z
_atom_site_U_iso_or_equiv
_atom_site_adp_type
_atom_site_occupancy
_atom_site_symmetry_multiplicity
_atom_site_calc_flag
_atom_site_refinement_flags
C1 C 0.1381(4) 0.5409(4) 0.8603(3) 0.0502(9) Uani 1 1 d .
H1A H 0.1844 0.6116 0.9241 0.060 Uiso 1 1 calc R
H1B H 0.0500 0.5276 0.8803 0.060 Uiso 1 1 calc R
C2 C 0.1280(6) 0.5639(6) 0.7428(5) 0.093(2) Uani 1 1 d .
H2A H 0.0524 0.5130 0.6894 0.111 Uiso 1 1 calc R
H2B H 0.1110 0.6487 0.7563 0.111 Uiso 1 1 calc R
C3 C 0.1771(5) 0.3577(4) 0.5042(3) 0.0604(11) Uani 1 1 d .
H3A H 0.0842 0.3413 0.5104 0.072 Uiso 1 1 calc R
H3B H 0.1889 0.3253 0.4189 0.072 Uiso 1 1 calc R
C4 C 0.2127(6) 0.4912(5) 0.5489(4) 0.0775(14) Uani 1 1 d .
H4A H 0.2884 0.5096 0.5120 0.093 Uiso 1 1 calc R
H4B H 0.1390 0.5317 0.5235 0.093 Uiso 1 1 calc R
C5 C 0.3423(4) 0.6468(4) 0.7186(6) 0.0772(15) Uani 1 1 d .
H5A H 0.3336 0.6964 0.8012 0.093 Uiso 1 1 calc R
H5B H 0.3216 0.6957 0.6661 0.093 Uiso 1 1 calc R
C6 C 0.4802(4) 0.6173(3) 0.7138(4) 0.0531(10) Uani 1 1 d .
H6A H 0.5009 0.6046 0.6318 0.064 Uiso 1 1 calc R
H6B H 0.5383 0.6865 0.7685 0.064 Uiso 1 1 calc R
C7 C 0.8161(3) 0.6606(3) 0.8703(3) 0.0283(6) Uani 1 1 d .
C8 C 0.8910(3) 0.7840(3) 0.9377(3) 0.0296(6) Uani 1 1 d .
C9 C 0.9122(3) 0.8641(3) 0.8760(3) 0.0324(7) Uani 1 1 d .
H9 H 0.8833 0.8404 0.7927 0.039 Uiso 1 1 calc R
C10 C 0.9777(3) 0.9833(3) 0.9364(3) 0.0287(6) Uani 1 1 d .
C11 C 0.9374(3) 0.8181(3) 1.0639(3) 0.0373(7) Uani 1 1 d .
H11 H 0.9243 0.7630 1.1056 0.045 Uiso 1 1 calc R
C12 C 1.0014(3) 0.9316(3) 1.1247(3) 0.0378(7) Uani 1 1 d .
H12 H 1.0314 0.9528 1.2076 0.045 Uiso 1 1 calc R
C13 C 0.7707(4) 0.2749(3) 0.6172(3) 0.0432(8) Uani 1 1 d .
C14 C 0.8427(3) 0.1658(3) 0.5549(3) 0.0379(7) Uani 1 1 d .
C15 C 0.7777(4) 0.0719(3) 0.4511(3) 0.0472(9) Uani 1 1 d .
H15 H 0.6928 0.0806 0.4178 0.057 Uiso 1 1 calc R
C16 C 0.9679(4) 0.1532(3) 0.6025(3) 0.0378(7) Uani 1 1 d .
H16 H 1.0111 0.2156 0.6701 0.045 Uiso 1 1 calc R
C17 C 1.0336(3) 0.0473(3) 0.5514(3) 0.0341(7) Uani 1 1 d .
C18 C 1.1620(4) 0.0314(3) 0.6012(3) 0.0449(8) Uani 1 1 d .
H18 H 1.2059 0.0917 0.6701 0.054 Uiso 1 1 calc R
C19 C 0.5287(3) 0.2667(3) 0.8508(3) 0.0303(6) Uani 1 1 d .
C20 C 0.5399(3) 0.1680(3) 0.9097(3) 0.0280(6) Uani 1 1 d .
C21 C 0.6659(3) 0.1426(3) 0.9548(3) 0.0344(7) Uani 1 1 d .
H21 H 0.7419 0.1849 0.9456 0.041 Uiso 1 1 calc R
C22 C 0.4284(3) 0.1035(3) 0.9198(3) 0.0308(6) Uani 1 1 d .
H22 H 0.3456 0.1199 0.8891 0.037 Uiso 1 1 calc R
C23 C 0.4370(3) 0.0121(3) 0.9765(3) 0.0278(6) Uani 1 1 d .
C24 C 0.3231(3) -0.0565(3) 0.9884(3) 0.0352(7) Uani 1 1 d .
H24 H 0.2396 -0.0426 0.9569 0.042 Uiso 1 1 calc R
C25 C 0.4042(6) 0.0643(5) 0.3534(5) 0.0912(18) Uani 1 1 d .
H25A H 0.4801 0.0607 0.3110 0.137 Uiso 1 1 calc R
H25B H 0.3258 0.0664 0.3003 0.137 Uiso 1 1 calc R
H25C H 0.3954 -0.0068 0.3788 0.137 Uiso 1 1 calc R
N1 N 0.2453(3) 0.5399(2) 0.6817(2) 0.0356(6) Uani 1 1 d .
O1 O 0.2562(3) 0.2975(2) 0.5720(2) 0.0482(6) Uani 1 1 d D
O2 O 0.2084(3) 0.4359(2) 0.8529(2) 0.0478(6) Uani 1 1 d D
O3 O 0.5055(2) 0.51160(19) 0.7463(2) 0.0388(5) Uani 1 1 d .
O4 O 0.4173(2) 0.2722(2) 0.7958(2) 0.0414(5) Uani 1 1 d .
O5 O 0.6316(2) 0.3356(2) 0.8620(2) 0.0429(6) Uani 1 1 d .
O6 O 0.6515(3) 0.2785(3) 0.5840(3) 0.0588(7) Uani 1 1 d .
O7 O 0.8344(3) 0.3597(2) 0.7042(3) 0.0525(7) Uani 1 1 d .
O8 O 0.7881(2) 0.62664(19) 0.75809(19) 0.0374(5) Uani 1 1 d .
O9 O 0.7816(2) 0.59251(19) 0.93047(19) 0.0366(5) Uani 1 1 d .
O10 O 0.4203(4) 0.1667(4) 0.4527(4) 0.1241(19) Uani 1 1 d D
H03 H 0.4985 0.1939 0.4682 0.186 Uiso 1 1 calc RD
Co1 Co 0.68125(4) 0.45546(3) 0.77578(4) 0.02884(13) Uani 1 1 d .
Co2 Co 0.34865(4) 0.40454(3) 0.73821(4) 0.02827(12) Uani 1 1 d .
H01 H 0.323(3) 0.261(3) 0.535(3) 0.042 Uiso 1 1 d D
H02 H 0.210(4) 0.423(3) 0.9244(18) 0.042 Uiso 1 1 d D

loop_
_atom_site_aniso_label
_atom_site_aniso_U_11
_atom_site_aniso_U_22
_atom_site_aniso_U_33
_atom_site_aniso_U_23
_atom_site_aniso_U_13
_atom_site_aniso_U_12
C1 0.056(2) 0.054(2) 0.046(2) 0.0166(17) 0.0209(18) 0.0231(18)
C2 0.100(4) 0.117(4) 0.111(4) 0.081(4) 0.060(4) 0.073(4)
C3 0.075(3) 0.070(3) 0.0348(19) 0.0220(19) -0.0070(19) -0.005(2)
C4 0.098(4) 0.079(3) 0.061(3) 0.039(3) -0.014(3) 0.015(3)
C5 0.057(3) 0.049(2) 0.137(5) 0.051(3) -0.002(3) 0.004(2)
C6 0.045(2) 0.0372(19) 0.090(3) 0.040(2) 0.007(2) 0.0026(16)
C7 0.0294(15) 0.0245(14) 0.0315(15) 0.0091(12) 0.0062(12) 0.0010(11)
C8 0.0280(15) 0.0241(14) 0.0355(16) 0.0077(12) 0.0070(12) -0.0011(11)
C9 0.0357(17) 0.0305(15) 0.0291(15) 0.0078(12) 0.0038(13) -0.0013(13)
C10 0.0287(15) 0.0290(15) 0.0296(15) 0.0112(12) 0.0045(12) 0.0015(12)
C11 0.0461(19) 0.0321(16) 0.0363(17) 0.0162(13) 0.0051(14) -0.0043(14)
C12 0.047(2) 0.0357(17) 0.0295(15) 0.0127(13) -0.0007(14) -0.0071(14)
C13 0.051(2) 0.0310(17) 0.054(2) 0.0167(16) 0.0223(17) 0.0097(15)
C14 0.0448(19) 0.0306(16) 0.0413(18) 0.0121(14) 0.0155(15) 0.0078(14)
C15 0.043(2) 0.0411(19) 0.053(2) 0.0095(16) 0.0030(16) 0.0106(16)
C16 0.049(2) 0.0298(16) 0.0337(16) 0.0074(13) 0.0097(14) 0.0026(14)
C17 0.0416(18) 0.0293(15) 0.0316(15) 0.0084(12) 0.0099(13) 0.0046(13)
C18 0.048(2) 0.0390(19) 0.0405(18) 0.0039(15) 0.0016(15) 0.0056(16)
C19 0.0399(18) 0.0239(14) 0.0302(15) 0.0123(12) 0.0067(13) 0.0034(12)
C20 0.0338(16) 0.0222(14) 0.0311(15) 0.0128(12) 0.0050(12) 0.0028(12)
C21 0.0310(16) 0.0287(15) 0.0480(18) 0.0189(14) 0.0070(14) -0.0009(12)
C22 0.0269(15) 0.0293(15) 0.0419(17) 0.0190(13) 0.0041(13) 0.0066(12)
C23 0.0266(15) 0.0243(14) 0.0361(15) 0.0141(12) 0.0053(12) 0.0033(11)
C24 0.0251(15) 0.0359(17) 0.0516(19) 0.0244(15) 0.0038(14) 0.0034(13)
C25 0.079(4) 0.089(4) 0.078(3) -0.010(3) 0.005(3) 0.009(3)
N1 0.0357(15) 0.0401(15) 0.0395(14) 0.0231(12) 0.0075(12) 0.0092(12)
O1 0.0541(16) 0.0452(14) 0.0391(13) 0.0063(11) 0.0020(11) 0.0068(12)
O2 0.0590(16) 0.0589(16) 0.0411(13) 0.0301(12) 0.0220(12) 0.0230(13)
O3 0.0331(12) 0.0290(11) 0.0609(15) 0.0248(11) 0.0044(10) 0.0024(9)
O4 0.0389(13) 0.0362(12) 0.0577(14) 0.0304(11) -0.0015(11) 0.0010(10)
O5 0.0438(14) 0.0374(12) 0.0553(14) 0.0303(11) -0.0014(11) -0.0073(10)
O6 0.0521(17) 0.0527(16) 0.0708(18) 0.0142(14) 0.0137(14) 0.0230(13)
O7 0.0509(15) 0.0302(13) 0.0702(17) 0.0025(12) 0.0236(13) 0.0030(11)
O8 0.0508(14) 0.0296(11) 0.0301(11) 0.0096(9) 0.0033(10) -0.0091(10)
O9 0.0503(14) 0.0280(11) 0.0301(11) 0.0098(9) 0.0043(10) -0.0090(10)
O10 0.064(2) 0.137(4) 0.103(3) -0.056(3) 0.002(2) 0.025(2)
Co1 0.0304(2) 0.0216(2) 0.0351(2) 0.01070(16) 0.00408(17) -0.00076(16)
Co2 0.0315(2) 0.0262(2) 0.0307(2) 0.01407(16) 0.00441(16) 0.00324(16)

loop_
_atom_type_symbol
_atom_type_description
_atom_type_scat_dispersion_real
_atom_type_scat_dispersion_imag
_atom_type_scat_source
C C 0.0033 0.0016 'International Tables Vol C Tables 4.2.6.8 and 6.1.1.4'
H H 0.0000 0.0000 'International Tables Vol C Tables 4.2.6.8 and 6.1.1.4'
N N 0.0061 0.0033 'International Tables Vol C Tables 4.2.6.8 and 6.1.1.4'
O O 0.0106 0.0060 'International Tables Vol C Tables 4.2.6.8 and 6.1.1.4'
Co Co 0.3494 0.9721 'International Tables Vol C Tables 4.2.6.8 and 6.1.1.4'

loop_
_geom_angle_atom_site_label_1
_geom_angle_atom_site_label_2
_geom_angle_atom_site_label_3
_geom_angle
_geom_angle_site_symmetry_1
_geom_angle_site_symmetry_3
O2 C1 C2 109.6(3) . .
O2 C1 H1A 109.8 . .
C2 C1 H1A 109.8 . .
O2 C1 H1B 109.8 . .
C2 C1 H1B 109.8 . .
H1A C1 H1B 108.2 . .
N1 C2 C1 114.4(4) . .
N1 C2 H2A 108.7 . .
C1 C2 H2A 108.7 . .
N1 C2 H2B 108.7 . .
C1 C2 H2B 108.7 . .
H2A C2 H2B 107.6 . .
O1 C3 C4 111.5(3) . .
O1 C3 H3A 109.3 . .
C4 C3 H3A 109.3 . .
O1 C3 H3B 109.3 . .
C4 C3 H3B 109.3 . .
H3A C3 H3B 108.0 . .
N1 C4 C3 112.6(3) . .
N1 C4 H4A 109.1 . .
C3 C4 H4A 109.1 . .
N1 C4 H4B 109.1 . .
C3 C4 H4B 109.1 . .
H4A C4 H4B 107.8 . .
N1 C5 C6 114.3(4) . .
N1 C5 H5A 108.7 . .
C6 C5 H5A 108.7 . .
N1 C5 H5B 108.7 . .
C6 C5 H5B 108.7 . .
H5A C5 H5B 107.6 . .
O3 C6 C5 112.9(3) . .
O3 C6 H6A 109.0 . .
C5 C6 H6A 109.0 . .
O3 C6 H6B 109.0 . .
C5 C6 H6B 109.0 . .
H6A C6 H6B 107.8 . .
O8 C7 O9 120.5(3) . .
O8 C7 C8 120.4(3) . .
O9 C7 C8 119.1(3) . .
C9 C8 C11 119.8(3) . .
C9 C8 C7 119.2(3) . .
C11 C8 C7 121.0(3) . .
C8 C9 C10 121.3(3) . .
C8 C9 H9 119.3 . .
C10 C9 H9 119.3 . .
C12 C10 C9 122.4(3) 2_777 .
C12 C10 C10 119.4(3) 2_777 2_777
C9 C10 C10 118.2(3) . 2_777
C12 C11 C8 120.4(3) . .
C12 C11 H11 119.8 . .
C8 C11 H11 119.8 . .
C11 C12 C10 120.8(3) . 2_777
C11 C12 H12 119.6 . .
C10 C12 H12 119.6 2_777 .
O6 C13 O7 121.3(3) . .
O6 C13 C14 120.5(3) . .
O7 C13 C14 118.1(3) . .
C16 C14 C15 119.3(3) . .
C16 C14 C13 120.5(3) . .
C15 C14 C13 120.1(3) . .
C18 C15 C14 120.9(3) 2_756 .
C18 C15 H15 119.5 2_756 .
C14 C15 H15 119.5 . .
C14 C16 C17 121.6(3) . .
C14 C16 H16 119.2 . .
C17 C16 H16 119.2 . .
C18 C17 C16 122.4(3) . .
C18 C17 C17 119.0(4) . 2_756
C16 C17 C17 118.6(4) . 2_756
C15 C18 C17 120.6(3) 2_756 .
C15 C18 H18 119.7 2_756 .
C17 C18 H18 119.7 . .
O5 C19 O4 126.2(3) . .
O5 C19 C20 116.9(3) . .
O4 C19 C20 116.9(3) . .
C22 C20 C21 119.8(3) . .
C22 C20 C19 120.2(3) . .
C21 C20 C19 120.0(3) . .
C24 C21 C20 120.5(3) 2_657 .
C24 C21 H21 119.8 2_657 .
C20 C21 H21 119.8 . .
C20 C22 C23 120.9(3) . .
C20 C22 H22 119.6 . .
C23 C22 H22 119.6 . .
C22 C23 C23 119.3(3) . 2_657
C22 C23 C24 122.3(3) . .
C23 C23 C24 118.4(3) 2_657 .
C21 C24 C23 121.1(3) 2_657 .
C21 C24 H24 119.5 2_657 .
C23 C24 H24 119.5 . .
O10 C25 H25A 109.5 . .
O10 C25 H25B 109.5 . .
H25A C25 H25B 109.5 . .
O10 C25 H25C 109.5 . .
H25A C25 H25C 109.5 . .
H25B C25 H25C 109.5 . .
C2 N1 C5 112.4(4) . .
C2 N1 C4 112.6(4) . .
C5 N1 C4 111.1(4) . .
C2 N1 Co2 109.1(2) . .
C5 N1 Co2 104.1(2) . .
C4 N1 Co2 107.1(2) . .
C3 O1 Co2 116.1(2) . .
C3 O1 H01 115(2) . .
Co2 O1 H01 103(2) . .
C1 O2 Co2 116.1(2) . .
C1 O2 H02 108(2) . .
Co2 O2 H02 128(2) . .
C6 O3 Co2 115.0(2) . .
C6 O3 Co1 125.7(2) . .
Co2 O3 Co1 118.67(10) . .
C19 O4 Co2 130.0(2) . .
C19 O5 Co1 132.5(2) . .
C13 O7 Co1 100.4(2) . .
C7 O8 Co1 86.29(17) . .
C7 O9 Co1 93.85(17) . .
C25 O10 H03 109.5 . .
O3 Co1 O5 98.92(10) . .
O3 Co1 O7 147.95(11) . .
O5 Co1 O7 93.57(11) . .
O3 Co1 O9 105.52(10) . .
O5 Co1 O9 96.83(9) . .
O7 Co1 O9 102.11(10) . .
O3 Co1 O8 92.49(9) . .
O5 Co1 O8 155.70(9) . .
O7 Co1 O8 87.81(9) . .
O9 Co1 O8 59.29(8) . .
O3 Co2 O4 104.71(9) . .
O3 Co2 O1 118.70(11) . .
O4 Co2 O1 97.87(10) . .
O3 Co2 O2 127.50(11) . .
O4 Co2 O2 92.81(10) . .
O1 Co2 O2 106.86(11) . .
O3 Co2 N1 83.49(10) . .
O4 Co2 N1 171.34(10) . .
O1 Co2 N1 80.21(11) . .
O2 Co2 N1 79.78(10) . .

loop_
_geom_bond_atom_site_label_1
_geom_bond_atom_site_label_2
_geom_bond_distance
_geom_bond_site_symmetry_2
C1 O2 1.423(4) .
C1 C2 1.470(6) .
C1 H1A 0.9700 .
C1 H1B 0.9700 .
C2 N1 1.455(5) .
C2 H2A 0.9700 .
C2 H2B 0.9700 .
C3 O1 1.421(5) .
C3 C4 1.474(6) .
C3 H3A 0.9700 .
C3 H3B 0.9700 .
C4 N1 1.464(5) .
C4 H4A 0.9700 .
C4 H4B 0.9700 .
C5 N1 1.459(5) .
C5 C6 1.464(6) .
C5 H5A 0.9700 .
C5 H5B 0.9700 .
C6 O3 1.416(4) .
C6 H6A 0.9700 .
C6 H6B 0.9700 .
C7 O8 1.236(4) .
C7 O9 1.271(3) .
C7 C8 1.509(4) .
C8 C9 1.364(4) .
C8 C11 1.416(4) .
C9 C10 1.422(4) .
C9 H9 0.9300 .
C10 C12 1.408(4) 2_777
C10 C10 1.423(6) 2_777
C11 C12 1.366(4) .
C11 H11 0.9300 .
C12 C10 1.408(4) 2_777
C12 H12 0.9300 .
C13 O6 1.238(5) .
C13 O7 1.252(4) .
C13 C14 1.512(4) .
C14 C16 1.364(5) .
C14 C15 1.413(5) .
C15 C18 1.368(5) 2_756
C15 H15 0.9300 .
C16 C17 1.418(4) .
C16 H16 0.9300 .
C17 C18 1.413(5) .
C17 C17 1.418(6) 2_756
C18 C15 1.368(5) 2_756
C18 H18 0.9300 .
C19 O5 1.252(4) .
C19 O4 1.253(4) .
C19 C20 1.508(4) .
C20 C22 1.365(4) .
C20 C21 1.410(4) .
C21 C24 1.360(4) 2_657
C21 H21 0.9300 .
C22 C23 1.413(4) .
C22 H22 0.9300 .
C23 C23 1.414(6) 2_657
C23 C24 1.417(4) .
C24 C21 1.360(4) 2_657
C24 H24 0.9300 .
C25 O10 1.356(6) .
C25 H25A 0.9600 .
C25 H25B 0.9600 .
C25 H25C 0.9600 .
N1 Co2 2.155(3) .
O1 Co2 2.032(2) .
O1 H01 0.892(10) .
O2 Co2 2.035(2) .
O2 H02 0.893(10) .
O3 Co2 1.945(2) .
O3 Co1 1.964(2) .
O4 Co2 1.981(2) .
O5 Co1 2.029(2) .
O7 Co1 2.058(2) .
O8 Co1 2.287(2) .
O9 Co1 2.102(2) .
O10 H03 0.8200 .

loop_
_geom_hbond_atom_site_label_D
_geom_hbond_atom_site_label_H
_geom_hbond_atom_site_label_A
_geom_hbond_distance_DH
_geom_hbond_distance_HA
_geom_hbond_distance_DA
_geom_hbond_angle_DHA
_geom_hbond_site_symmetry_A
O1 H01 O10 0.892(10) 1.666(14) 2.542(4) 167(4) .
O10 H03 O6 0.82 1.93 2.680(5) 150.8 .
O2 H02 O9 0.893(10) 1.751(11) 2.643(3) 176(4) 2_667

loop_
_geom_torsion_atom_site_label_1
_geom_torsion_atom_site_label_2
_geom_torsion_atom_site_label_3
_geom_torsion_atom_site_label_4
_geom_torsion
_geom_torsion_site_symmetry_1
_geom_torsion_site_symmetry_4
O2 C1 C2 N1 -37.5(7) . .
O1 C3 C4 N1 -37.8(6) . .
N1 C5 C6 O3 -35.5(6) . .
O8 C7 C8 C9 8.6(4) . .
O9 C7 C8 C9 -171.1(3) . .
O8 C7 C8 C11 -172.4(3) . .
O9 C7 C8 C11 7.9(4) . .
C11 C8 C9 C10 -1.5(5) . .
C7 C8 C9 C10 177.5(3) . .
C8 C9 C10 C12 -178.8(3) . 2_777
C8 C9 C10 C10 0.7(5) . 2_777
C9 C8 C11 C12 1.1(5) . .
C7 C8 C11 C12 -177.9(3) . .
C8 C11 C12 C10 0.1(5) . 2_777
O6 C13 C14 C16 -170.3(3) . .
O7 C13 C14 C16 8.4(5) . .
O6 C13 C14 C15 5.8(5) . .
O7 C13 C14 C15 -175.6(3) . .
C16 C14 C15 C18 0.7(5) . 2_756
C13 C14 C15 C18 -175.4(3) . 2_756
C15 C14 C16 C17 -1.0(5) . .
C13 C14 C16 C17 175.1(3) . .
C14 C16 C17 C18 -178.5(3) . .
C14 C16 C17 C17 -0.1(5) . 2_756
C16 C17 C18 C15 -179.7(3) . 2_756
C17 C17 C18 C15 1.9(6) 2_756 2_756
O5 C19 C20 C22 168.6(3) . .
O4 C19 C20 C22 -11.0(4) . .
O5 C19 C20 C21 -11.1(4) . .
O4 C19 C20 C21 169.2(3) . .
C22 C20 C21 C24 -1.9(5) . 2_657
C19 C20 C21 C24 177.9(3) . 2_657
C21 C20 C22 C23 0.8(5) . .
C19 C20 C22 C23 -179.0(3) . .
C20 C22 C23 C23 0.2(5) . 2_657
C20 C22 C23 C24 -180.0(3) . .
C22 C23 C24 C21 -178.9(3) . 2_657
C23 C23 C24 C21 0.9(5) 2_657 2_657
C1 C2 N1 C5 -88.4(5) . .
C1 C2 N1 C4 145.3(5) . .
C1 C2 N1 Co2 26.5(6) . .
C6 C5 N1 C2 150.2(4) . .
C6 C5 N1 C4 -82.7(5) . .
C6 C5 N1 Co2 32.3(5) . .
C3 C4 N1 C2 -83.2(5) . .
C3 C4 N1 C5 149.8(4) . .
C3 C4 N1 Co2 36.7(5) . .
C4 C3 O1 Co2 19.3(5) . .
C2 C1 O2 Co2 30.7(5) . .
C5 C6 O3 Co2 18.7(5) . .
C5 C6 O3 Co1 -170.1(3) . .
O5 C19 O4 Co2 -14.5(5) . .
C20 C19 O4 Co2 165.2(2) . .
O4 C19 O5 Co1 -14.7(5) . .
C20 C19 O5 Co1 165.6(2) . .
O6 C13 O7 Co1 11.9(4) . .
C14 C13 O7 Co1 -166.7(2) . .
O9 C7 O8 Co1 2.3(3) . .
C8 C7 O8 Co1 -177.3(3) . .
O8 C7 O9 Co1 -2.5(3) . .
C8 C7 O9 Co1 177.1(2) . .
C6 O3 Co1 O5 164.4(3) . .
Co2 O3 Co1 O5 -24.68(15) . .
C6 O3 Co1 O7 -83.9(3) . .
Co2 O3 Co1 O7 87.0(2) . .
C6 O3 Co1 O9 64.7(3) . .
Co2 O3 Co1 O9 -124.38(13) . .
C6 O3 Co1 O8 5.9(3) . .
Co2 O3 Co1 O8 176.84(13) . .
C19 O5 Co1 O3 33.3(3) . .
C19 O5 Co1 O7 -117.1(3) . .
C19 O5 Co1 O9 140.2(3) . .
C19 O5 Co1 O8 150.3(3) . .
C13 O7 Co1 O3 -34.8(3) . .
C13 O7 Co1 O5 78.3(2) . .
C13 O7 Co1 O9 176.1(2) . .
C13 O7 Co1 O8 -125.9(2) . .
C7 O9 Co1 O3 -82.17(19) . .
C7 O9 Co1 O5 176.56(18) . .
C7 O9 Co1 O7 81.41(19) . .
C7 O9 Co1 O8 1.37(17) . .
C7 O8 Co1 O3 105.19(19) . .
C7 O8 Co1 O5 -13.1(3) . .
C7 O8 Co1 O7 -106.88(19) . .
C7 O8 Co1 O9 -1.41(17) . .
C6 O3 Co2 O4 -177.5(3) . .
Co1 O3 Co2 O4 10.64(16) . .
C6 O3 Co2 O1 74.8(3) . .
Co1 O3 Co2 O1 -97.13(15) . .
C6 O3 Co2 O2 -72.1(3) . .
Co1 O3 Co2 O2 116.03(14) . .
C6 O3 Co2 N1 -0.3(3) . .
Co1 O3 Co2 N1 -172.20(15) . .
C19 O4 Co2 O3 14.4(3) . .
C19 O4 Co2 O1 136.9(3) . .
C19 O4 Co2 O2 -115.6(3) . .
C19 O4 Co2 N1 -146.5(6) . .
C3 O1 Co2 O3 -76.2(3) . .
C3 O1 Co2 O4 172.2(3) . .
C3 O1 Co2 O2 76.8(3) . .
C3 O1 Co2 N1 0.7(3) . .
C1 O2 Co2 O3 60.3(3) . .
C1 O2 Co2 O4 171.3(3) . .
C1 O2 Co2 O1 -89.6(3) . .
C1 O2 Co2 N1 -13.2(3) . .
C2 N1 Co2 O3 -137.4(4) . .
C5 N1 Co2 O3 -17.2(3) . .
C4 N1 Co2 O3 100.5(3) . .
C2 N1 Co2 O4 24.0(9) . .
C5 N1 Co2 O4 144.2(7) . .
C4 N1 Co2 O4 -98.1(7) . .
C2 N1 Co2 O1 101.9(4) . .
C5 N1 Co2 O1 -137.9(3) . .
C4 N1 Co2 O1 -20.2(3) . .
C2 N1 Co2 O2 -7.4(3) . .
C5 N1 Co2 O2 112.8(3) . .
C4 N1 Co2 O2 -129.5(3) . .
